data_7003190
loop_
_publ_author_name
'Jarenmark, Martin'
'Kappen, Sascha'
'Haukka, Matti'
'Nordlander, Ebbe'

_publ_section_title
;
 Symmetrical and unsymmetrical dizinc complexes as models for the
 active sites of hydrolytic enzymes
;
_journal_issue 8
_journal_name_full 'Dalton Transactions'
_journal_page_first 993
_journal_page_last 996
_journal_paper_doi 10.1039/b713664a
_journal_year 2008
_chemical_formula_moiety 'C58 H62 N8 Na3 O24 Zn4, F6 P'
_chemical_formula_sum 'C58 H66 F6 N8 Na3 O24 P Zn4'
_chemical_formula_weight 1734.61
_chemical_name_systematic
;
?
;
_space_group_IT_number 13
_symmetry_cell_setting monoclinic
_symmetry_space_group_name_Hall '-P 2yc'
_symmetry_space_group_name_H-M 'P 1 2/c 1'
_atom_sites_solution_hydrogens geom
_atom_sites_solution_primary direct
_atom_sites_solution_secondary difmap
_audit_creation_method SHELXL-97
_cell_angle_alpha 90.00
_cell_angle_beta 90.181(3)
_cell_angle_gamma 90.00
_cell_formula_units_Z 2
_cell_length_a 19.5230(5)
_cell_length_b 10.1399(2)
_cell_length_c 18.1745(5)
_cell_measurement_reflns_used 10701
_cell_measurement_temperature 120(2)
_cell_measurement_theta_max 27.48
_cell_measurement_theta_min 1.00
_cell_volume 3597.83(15)
_computing_cell_refinement 'Denzo/Scalepack (Otwinowski & Minor, 1997)'
_computing_data_collection 'Collect (Bruker AXS BV, 1997-2004)'
_computing_data_reduction 'Denzo/Scalepack (Otwinowski & Minor, 1997)'
_computing_molecular_graphics 'Diamond v.3.1e (Brandenburg, 2007)'
_computing_publication_material 'SHELXL-97 (Sheldrick, 1997)'
_computing_structure_refinement 'SHELXL-97 (Sheldrick, 1997)'
_computing_structure_solution 'SHELXS-97 (Sheldrick, 1997)'
_diffrn_ambient_temperature 120(2)
_diffrn_detector_area_resol_mean 9
_diffrn_measured_fraction_theta_full 0.997
_diffrn_measured_fraction_theta_max 0.997
_diffrn_measurement_device '95mm CCD camera on \k-goniostat'
_diffrn_measurement_device_type 'Nonius KappaCCD'
_diffrn_measurement_method '\f scans and \w scans with \k offset'
_diffrn_radiation_monochromator 'horizontally mounted graphite crystal'
_diffrn_radiation_source 'fine-focus sealed tube'
_diffrn_radiation_type MoK\a
_diffrn_radiation_wavelength 0.71073
_diffrn_reflns_av_R_equivalents 0.0367
_diffrn_reflns_av_sigmaI/netI 0.0299
_diffrn_reflns_limit_h_max 24
_diffrn_reflns_limit_h_min -24
_diffrn_reflns_limit_k_max 10
_diffrn_reflns_limit_k_min -12
_diffrn_reflns_limit_l_max 22
_diffrn_reflns_limit_l_min -22
_diffrn_reflns_number 36287
_diffrn_reflns_theta_full 26.00
_diffrn_reflns_theta_max 26.00
_diffrn_reflns_theta_min 2.90
_exptl_absorpt_coefficient_mu 1.454
_exptl_absorpt_correction_T_max 0.8007
_exptl_absorpt_correction_T_min 0.5519
_exptl_absorpt_correction_type multi-scan
_exptl_absorpt_process_details 'SADABS v.2.10 (Sheldrick, 2003)'
_exptl_crystal_colour colourless
_exptl_crystal_density_diffrn 1.601
_exptl_crystal_density_method 'not measured'
_exptl_crystal_description block
_exptl_crystal_F_000 1768
_exptl_crystal_size_max 0.46
_exptl_crystal_size_mid 0.42
_exptl_crystal_size_min 0.16
_refine_diff_density_max 1.700
_refine_diff_density_min -0.889
_refine_diff_density_rms 0.118
_refine_ls_extinction_method none
_refine_ls_goodness_of_fit_ref 1.111
_refine_ls_hydrogen_treatment constr
_refine_ls_matrix_type full
_refine_ls_number_parameters 487
_refine_ls_number_reflns 7067
_refine_ls_number_restraints 12
_refine_ls_restrained_S_all 1.117
_refine_ls_R_factor_all 0.0745
_refine_ls_R_factor_gt 0.0653
_refine_ls_shift/su_max 0.000
_refine_ls_shift/su_mean 0.000
_refine_ls_structure_factor_coef Fsqd
_refine_ls_weighting_details 'calc w=1/[\s^2^(Fo^2^)+(0.0774P)^2^+15.7925P] where P=(Fo^2^+2Fc^2^)/3'
_refine_ls_weighting_scheme calc
_refine_ls_wR_factor_gt 0.1736
_refine_ls_wR_factor_ref 0.1794
_reflns_number_gt 6141
_reflns_number_total 7067
_reflns_threshold_expression >2sigma(I)
_cod_data_source_file b713664a.txt
_cod_data_source_block 1
_cod_original_sg_symbol_H-M 'P 2/c'
_cod_database_code 7003190

loop_
_symmetry_equiv_pos_as_xyz
'x, y, z'
'-x, y, -z+1/2'
'-x, -y, -z'
'x, -y, z-1/2'

loop_
_atom_site_label
_atom_site_type_symbol
_atom_site_fract_x
_atom_site_fract_y
_atom_site_fract_z
_atom_site_U_iso_or_equiv
_atom_site_adp_type
_atom_site_occupancy
_atom_site_symmetry_multiplicity
_atom_site_calc_flag
_atom_site_refinement_flags
_atom_site_disorder_assembly
_atom_site_disorder_group
Zn1 Zn 0.19479(3) 0.34274(5) 0.01095(3) 0.03008(17) Uani 1 1 d . . .
Zn2 Zn 0.20225(3) 0.68272(5) -0.02055(3) 0.02916(17) Uani 1 1 d . . .
P1 P 0.5000 1.0962(2) 0.2500 0.0414(5) Uani 1 2 d S . .
Na1 Na 0.08490(16) 0.0210(3) -0.04236(16) 0.0652(7) Uani 1 1 d . . .
O1 O 0.14003(19) 0.1665(4) 0.0410(2) 0.0414(9) Uani 1 1 d . . .
O2 O 0.1011(3) 0.0595(5) 0.1396(3) 0.0697(14) Uani 1 1 d . . .
O3 O 0.16210(18) 0.3625(4) -0.0960(2) 0.0361(8) Uani 1 1 d . . .
O4 O 0.1712(2) 0.5861(4) -0.1178(2) 0.0475(10) Uani 1 1 d . . .
O5 O 0.24926(17) 0.5140(3) 0.01442(19) 0.0312(7) Uani 1 1 d . . .
O6 O 0.10879(19) 0.4407(4) 0.0558(2) 0.0416(9) Uani 1 1 d . . .
O7 O 0.10835(18) 0.6562(4) 0.0277(2) 0.0395(9) Uani 1 1 d . . .
O8 O 0.1796(2) 0.8591(4) -0.0782(2) 0.0405(9) Uani 1 1 d . . .
O9 O 0.2084(2) 0.9582(5) -0.1831(2) 0.0594(12) Uani 1 1 d . . .
F10 F 0.4852(3) 1.0853(12) 0.3326(3) 0.168(4) Uani 1 1 d . . .
F11 F 0.4205(2) 1.0967(6) 0.2339(3) 0.0926(17) Uani 1 1 d . . .
N1 N 0.2872(2) 0.2336(4) -0.0188(2) 0.0296(9) Uani 1 1 d . . .
N2 N 0.2362(2) 0.2940(4) 0.1206(2) 0.0302(9) Uani 1 1 d . . .
N3 N 0.2409(2) 0.7891(4) 0.0743(2) 0.0323(9) Uani 1 1 d . . .
N4 N 0.3032(2) 0.7471(4) -0.0624(2) 0.0300(9) Uani 1 1 d . . .
C1 C 0.3149(3) 0.2273(5) -0.0859(3) 0.0344(11) Uani 1 1 d . . .
H1 H 0.2878 0.2529 -0.1270 0.041 Uiso 1 1 calc R . .
C2 C 0.3810(3) 0.1854(6) -0.0981(3) 0.0403(12) Uani 1 1 d . . .
H2 H 0.3983 0.1774 -0.1467 0.048 Uiso 1 1 calc R . .
C3 C 0.4217(3) 0.1551(6) -0.0379(3) 0.0406(13) Uani 1 1 d . . .
H3 H 0.4679 0.1282 -0.0447 0.049 Uiso 1 1 calc R . .
C4 C 0.3947(3) 0.1643(5) 0.0321(3) 0.0344(11) Uani 1 1 d . . .
H4 H 0.4223 0.1469 0.0742 0.041 Uiso 1 1 calc R . .
C5 C 0.3262(2) 0.1997(5) 0.0395(3) 0.0280(10) Uani 1 1 d . . .
C6 C 0.2902(3) 0.1930(5) 0.1127(3) 0.0326(11) Uani 1 1 d . . .
H6A H 0.2694 0.1046 0.1185 0.039 Uiso 1 1 calc R . .
H6B H 0.3243 0.2047 0.1526 0.039 Uiso 1 1 calc R . .
C7 C 0.1361(3) 0.1486(6) 0.1092(4) 0.0447(13) Uani 1 1 d . . .
C8 C 0.1767(3) 0.2374(6) 0.1598(3) 0.0405(12) Uani 1 1 d . . .
H8A H 0.1470 0.3095 0.1779 0.049 Uiso 1 1 calc R . .
H8B H 0.1930 0.1863 0.2029 0.049 Uiso 1 1 calc R . .
C9 C 0.0834(2) 0.5531(5) 0.0576(3) 0.0317(10) Uani 1 1 d . . .
C10 C 0.0167(3) 0.5712(6) 0.0979(4) 0.0479(14) Uani 1 1 d . . .
H10A H -0.0186 0.6012 0.0633 0.072 Uiso 1 1 calc R . .
H10B H 0.0226 0.6372 0.1368 0.072 Uiso 1 1 calc R . .
H10C H 0.0027 0.4872 0.1198 0.072 Uiso 1 1 calc R . .
C11 C 0.1563(3) 0.4669(7) -0.1348(3) 0.0462(14) Uani 1 1 d . . .
C12 C 0.1280(4) 0.4411(8) -0.2122(3) 0.0638(19) Uani 1 1 d . . .
H12A H 0.1661 0.4307 -0.2467 0.096 Uiso 1 1 calc R . .
H12B H 0.0994 0.5156 -0.2276 0.096 Uiso 1 1 calc R . .
H12C H 0.1004 0.3603 -0.2119 0.096 Uiso 1 1 calc R . .
C13 C 0.2145(3) 0.7828(6) 0.1420(3) 0.0406(13) Uani 1 1 d . . .
H13 H 0.1690 0.7514 0.1476 0.049 Uiso 1 1 calc R . .
C14 C 0.2505(4) 0.8198(6) 0.2036(3) 0.0501(16) Uani 1 1 d . . .
H14 H 0.2297 0.8164 0.2507 0.060 Uiso 1 1 calc R . .
C15 C 0.3171(4) 0.8619(6) 0.1961(3) 0.0505(16) Uani 1 1 d . . .
H15 H 0.3431 0.8875 0.2380 0.061 Uiso 1 1 calc R . .
C16 C 0.3459(3) 0.8662(5) 0.1263(3) 0.0410(13) Uani 1 1 d . . .
H16 H 0.3922 0.8922 0.1197 0.049 Uiso 1 1 calc R . .
C17 C 0.3052(3) 0.8316(5) 0.0659(3) 0.0333(11) Uani 1 1 d . . .
C18 C 0.3295(3) 0.8497(5) -0.0122(3) 0.0340(11) Uani 1 1 d . . .
H18A H 0.3144 0.9372 -0.0302 0.041 Uiso 1 1 calc R . .
H18B H 0.3801 0.8481 -0.0128 0.041 Uiso 1 1 calc R . .
C19 C 0.2865(3) 0.8022(6) -0.1348(3) 0.0376(12) Uani 1 1 d . . .
H19A H 0.2818 0.7298 -0.1710 0.045 Uiso 1 1 calc R . .
H19B H 0.3242 0.8605 -0.1512 0.045 Uiso 1 1 calc R . .
C20 C 0.2196(3) 0.8808(5) -0.1316(3) 0.0383(12) Uani 1 1 d . . .
C21 C 0.3529(3) 0.6366(5) -0.0674(3) 0.0326(11) Uani 1 1 d . . .
H21A H 0.3963 0.6690 -0.0888 0.039 Uiso 1 1 calc R . .
H21B H 0.3343 0.5675 -0.1004 0.039 Uiso 1 1 calc R . .
C22 C 0.3666(3) 0.5783(5) 0.0072(3) 0.0307(10) Uani 1 1 d . . .
C23 C 0.4309(3) 0.5853(5) 0.0405(3) 0.0353(11) Uani 1 1 d . . .
H23 H 0.4678 0.6238 0.0142 0.042 Uiso 1 1 calc R . .
C24 C 0.4428(3) 0.5373(5) 0.1113(3) 0.0357(11) Uani 1 1 d . . .
C25 C 0.5122(3) 0.5495(7) 0.1480(3) 0.0456(14) Uani 1 1 d . . .
H25A H 0.5474 0.5634 0.1104 0.068 Uiso 1 1 calc R . .
H25B H 0.5224 0.4684 0.1753 0.068 Uiso 1 1 calc R . .
H25C H 0.5119 0.6245 0.1820 0.068 Uiso 1 1 calc R . .
C26 C 0.3878(3) 0.4802(5) 0.1485(3) 0.0346(11) Uani 1 1 d . . .
H26 H 0.3949 0.4464 0.1967 0.042 Uiso 1 1 calc R . .
C27 C 0.3226(3) 0.4714(5) 0.1168(3) 0.0306(10) Uani 1 1 d . . .
C28 C 0.3117(2) 0.5212(5) 0.0455(3) 0.0296(10) Uani 1 1 d . . .
C29 C 0.2630(3) 0.4141(5) 0.1576(3) 0.0341(11) Uani 1 1 d . . .
H29A H 0.2774 0.3915 0.2083 0.041 Uiso 1 1 calc R . .
H29B H 0.2260 0.4807 0.1608 0.041 Uiso 1 1 calc R . .
F30 F 0.5000 0.9439(10) 0.2500 0.194(7) Uani 1 2 d S . .
F31 F 0.5000 1.2423(9) 0.2500 0.198(7) Uani 1 2 d S . .
O12 O 0.0364(2) -0.1050(5) 0.0477(3) 0.0679(13) Uani 1 1 d . . .
O13 O 0.1094(3) 0.1419(5) -0.1456(3) 0.0699(14) Uani 1 1 d . . .
Na2 Na 0.0916(3) -0.0083(6) -0.2316(3) 0.0637(15) Uani 0.50 1 d P . .
O14 O 0.0511(6) -0.1624(14) -0.1426(7) 0.089(4) Uani 0.50 1 d PU . .
O15 O -0.0263(7) 0.0574(19) -0.2423(10) 0.126(5) Uani 0.50 1 d PU . .

loop_
_atom_site_aniso_label
_atom_site_aniso_U_11
_atom_site_aniso_U_22
_atom_site_aniso_U_33
_atom_site_aniso_U_23
_atom_site_aniso_U_13
_atom_site_aniso_U_12
Zn1 0.0282(3) 0.0288(3) 0.0333(3) 0.0080(2) 0.0002(2) 0.0019(2)
Zn2 0.0300(3) 0.0293(3) 0.0282(3) 0.0040(2) 0.0020(2) 0.0017(2)
P1 0.0304(10) 0.0527(12) 0.0412(11) 0.000 -0.0110(8) 0.000
Na1 0.0747(19) 0.0532(15) 0.0675(17) 0.0084(13) -0.0193(14) -0.0139(13)
O1 0.036(2) 0.037(2) 0.051(2) 0.0067(17) -0.0037(17) -0.0057(16)
O2 0.075(3) 0.062(3) 0.072(3) 0.003(3) 0.024(3) -0.026(3)
O3 0.0359(19) 0.0361(19) 0.0362(19) 0.0092(16) -0.0039(15) -0.0003(15)
O4 0.053(2) 0.047(2) 0.043(2) -0.0018(18) -0.0096(18) -0.0063(19)
O5 0.0288(17) 0.0283(17) 0.0364(18) 0.0034(14) 0.0013(14) 0.0020(13)
O6 0.0331(19) 0.040(2) 0.052(2) 0.0104(17) 0.0095(17) 0.0064(16)
O7 0.0303(18) 0.039(2) 0.050(2) 0.0131(17) 0.0072(16) 0.0085(15)
O8 0.047(2) 0.041(2) 0.0335(19) 0.0102(16) 0.0023(17) 0.0034(17)
O9 0.065(3) 0.068(3) 0.045(2) 0.030(2) 0.005(2) 0.008(2)
F10 0.075(4) 0.371(13) 0.058(3) 0.040(5) -0.013(3) -0.049(6)
F11 0.034(2) 0.147(5) 0.096(3) -0.031(3) -0.021(2) 0.011(3)
N1 0.034(2) 0.0238(19) 0.031(2) -0.0006(16) -0.0028(17) 0.0007(16)
N2 0.032(2) 0.029(2) 0.030(2) 0.0057(17) 0.0060(17) 0.0032(17)
N3 0.044(2) 0.026(2) 0.027(2) 0.0005(16) 0.0001(18) 0.0099(18)
N4 0.036(2) 0.030(2) 0.0241(19) 0.0005(16) 0.0019(16) -0.0029(17)
C1 0.041(3) 0.030(3) 0.032(3) -0.003(2) -0.001(2) -0.003(2)
C2 0.040(3) 0.045(3) 0.036(3) -0.007(2) 0.007(2) -0.006(2)
C3 0.028(3) 0.045(3) 0.050(3) -0.008(2) 0.005(2) -0.004(2)
C4 0.031(3) 0.030(3) 0.042(3) -0.002(2) -0.002(2) 0.000(2)
C5 0.031(2) 0.022(2) 0.031(2) -0.0001(18) -0.0025(19) 0.0016(18)
C6 0.032(3) 0.031(2) 0.034(3) 0.006(2) -0.003(2) 0.006(2)
C7 0.039(3) 0.041(3) 0.054(4) 0.008(3) 0.011(3) -0.002(2)
C8 0.039(3) 0.044(3) 0.039(3) 0.013(2) 0.009(2) 0.002(2)
C9 0.025(2) 0.037(3) 0.034(3) 0.004(2) -0.0010(19) 0.001(2)
C10 0.037(3) 0.048(3) 0.059(4) 0.000(3) 0.016(3) 0.001(3)
C11 0.038(3) 0.056(4) 0.044(3) 0.004(3) 0.004(2) -0.002(3)
C12 0.074(5) 0.082(5) 0.036(3) 0.011(3) 0.010(3) 0.001(4)
C13 0.053(3) 0.040(3) 0.029(3) -0.002(2) 0.006(2) 0.016(3)
C14 0.076(5) 0.048(3) 0.027(3) -0.003(2) 0.006(3) 0.019(3)
C15 0.082(5) 0.038(3) 0.031(3) -0.003(2) -0.015(3) 0.012(3)
C16 0.055(3) 0.031(3) 0.037(3) 0.001(2) -0.012(2) 0.005(2)
C17 0.047(3) 0.022(2) 0.031(3) -0.0022(19) -0.004(2) 0.004(2)
C18 0.043(3) 0.027(2) 0.032(3) 0.002(2) -0.004(2) -0.005(2)
C19 0.046(3) 0.044(3) 0.023(2) 0.008(2) 0.001(2) -0.006(2)
C20 0.045(3) 0.036(3) 0.034(3) 0.005(2) -0.006(2) -0.006(2)
C21 0.031(2) 0.037(3) 0.030(2) -0.002(2) 0.005(2) -0.003(2)
C22 0.032(2) 0.027(2) 0.033(3) -0.0034(19) 0.004(2) 0.0011(19)
C23 0.031(3) 0.037(3) 0.038(3) -0.006(2) 0.007(2) -0.002(2)
C24 0.031(3) 0.037(3) 0.039(3) -0.007(2) -0.001(2) 0.002(2)
C25 0.032(3) 0.055(4) 0.049(3) -0.003(3) -0.003(2) -0.003(3)
C26 0.036(3) 0.035(3) 0.033(3) -0.003(2) 0.001(2) 0.004(2)
C27 0.033(3) 0.029(2) 0.030(2) -0.0039(19) 0.006(2) 0.003(2)
C28 0.028(2) 0.025(2) 0.035(3) -0.0008(19) 0.004(2) 0.0052(19)
C29 0.033(3) 0.042(3) 0.028(2) 0.001(2) 0.005(2) 0.006(2)
F30 0.117(8) 0.068(6) 0.40(2) 0.000 -0.021(11) 0.000
F31 0.130(9) 0.053(5) 0.41(2) 0.000 -0.037(11) 0.000
O12 0.050(3) 0.057(3) 0.096(4) 0.006(3) -0.003(3) 0.006(2)
O13 0.086(4) 0.065(3) 0.058(3) 0.013(2) -0.011(3) 0.006(3)
Na2 0.086(4) 0.063(3) 0.042(3) 0.001(2) 0.008(3) 0.008(3)
O14 0.059(6) 0.121(8) 0.087(7) 0.028(6) -0.015(5) 0.009(5)
O15 0.099(8) 0.168(9) 0.110(8) 0.052(8) -0.006(7) 0.029(7)

loop_
_atom_type_symbol
_atom_type_description
_atom_type_scat_dispersion_real
_atom_type_scat_dispersion_imag
_atom_type_scat_source
C C 0.0033 0.0016 'International Tables Vol C Tables 4.2.6.8 and 6.1.1.4'
H H 0.0000 0.0000 'International Tables Vol C Tables 4.2.6.8 and 6.1.1.4'
N N 0.0061 0.0033 'International Tables Vol C Tables 4.2.6.8 and 6.1.1.4'
O O 0.0106 0.0060 'International Tables Vol C Tables 4.2.6.8 and 6.1.1.4'
F F 0.0171 0.0103 'International Tables Vol C Tables 4.2.6.8 and 6.1.1.4'
Na Na 0.0362 0.0249 'International Tables Vol C Tables 4.2.6.8 and 6.1.1.4'
P P 0.1023 0.0942 'International Tables Vol C Tables 4.2.6.8 and 6.1.1.4'
Zn Zn 0.2839 1.4301 'International Tables Vol C Tables 4.2.6.8 and 6.1.1.4'

loop_
_geom_angle_atom_site_label_1
_geom_angle_atom_site_label_2
_geom_angle_atom_site_label_3
_geom_angle
_geom_angle_site_symmetry_1
_geom_angle_site_symmetry_3
_geom_angle_publ_flag
O5 Zn1 O3 96.13(14) . . ?
O5 Zn1 O6 90.15(14) . . ?
O3 Zn1 O6 94.25(15) . . ?
O5 Zn1 O1 163.54(15) . . ?
O3 Zn1 O1 99.65(15) . . ?
O6 Zn1 O1 84.09(15) . . ?
O5 Zn1 N1 90.45(14) . . ?
O3 Zn1 N1 94.00(15) . . ?
O6 Zn1 N1 171.62(15) . . ?
O1 Zn1 N1 93.06(15) . . ?
O5 Zn1 N2 88.46(15) . . ?
O3 Zn1 N2 171.70(15) . . ?
O6 Zn1 N2 92.64(15) . . ?
O1 Zn1 N2 76.46(15) . . ?
N1 Zn1 N2 79.02(15) . . ?
O5 Zn2 O7 99.13(14) . . ?
O5 Zn2 O4 89.97(15) . . ?
O7 Zn2 O4 92.40(17) . . ?
O5 Zn2 O8 162.55(14) . . ?
O7 Zn2 O8 97.85(14) . . ?
O4 Zn2 O8 85.33(16) . . ?
O5 Zn2 N3 90.81(14) . . ?
O7 Zn2 N3 92.00(17) . . ?
O4 Zn2 N3 175.34(17) . . ?
O8 Zn2 N3 92.57(15) . . ?
O5 Zn2 N4 87.37(14) . . ?
O7 Zn2 N4 169.45(15) . . ?
O4 Zn2 N4 95.92(16) . . ?
O8 Zn2 N4 76.45(15) . . ?
N3 Zn2 N4 79.54(15) . . ?
F31 P1 F10 94.1(5) . 2_655 ?
F31 P1 F10 94.1(5) . . ?
F10 P1 F10 171.7(9) 2_655 . ?
F31 P1 F30 180.000(4) . . ?
F10 P1 F30 85.9(5) 2_655 . ?
F10 P1 F30 85.9(5) . . ?
F31 P1 F11 89.8(2) . 2_655 ?
F10 P1 F11 89.6(3) 2_655 2_655 ?
F10 P1 F11 90.4(3) . 2_655 ?
F30 P1 F11 90.2(2) . 2_655 ?
F31 P1 F11 89.8(2) . . ?
F10 P1 F11 90.4(3) 2_655 . ?
F10 P1 F11 89.6(3) . . ?
F30 P1 F11 90.2(2) . . ?
F11 P1 F11 179.6(5) 2_655 . ?
O12 Na1 O13 166.7(2) . . ?
O12 Na1 O1 94.5(2) . . ?
O13 Na1 O1 95.4(2) . . ?
O12 Na1 O12 79.9(2) . 3 ?
O13 Na1 O12 89.2(2) . 3 ?
O1 Na1 O12 103.8(2) . 3 ?
O12 Na1 O8 97.19(18) . 1_545 ?
O13 Na1 O8 89.0(2) . 1_545 ?
O1 Na1 O8 103.59(17) . 1_545 ?
O12 Na1 O8 152.6(2) 3 1_545 ?
O12 Na1 O14 89.8(3) . . ?
O13 Na1 O14 82.3(3) . . ?
O1 Na1 O14 167.1(3) . . ?
O12 Na1 O14 88.8(3) 3 . ?
O8 Na1 O14 63.8(3) 1_545 . ?
O12 Na1 Na2 133.0(2) . . ?
O13 Na1 Na2 39.00(17) . . ?
O1 Na1 Na2 132.15(18) . . ?
O12 Na1 Na2 91.69(19) 3 . ?
O8 Na1 Na2 70.22(15) 1_545 . ?
O14 Na1 Na2 43.5(3) . . ?
O12 Na1 Na1 42.28(13) . 3 ?
O13 Na1 Na1 126.4(2) . 3 ?
O1 Na1 Na1 102.26(17) . 3 ?
O12 Na1 Na1 37.60(14) 3 3 ?
O8 Na1 Na1 133.17(16) 1_545 3 ?
O14 Na1 Na1 89.1(3) . 3 ?
Na2 Na1 Na1 116.29(16) . 3 ?
C7 O1 Zn1 113.7(4) . . ?
C7 O1 Na1 120.8(4) . . ?
Zn1 O1 Na1 125.4(2) . . ?
C7 O2 Na2 128.6(5) . 4_556 ?
C11 O3 Zn1 129.1(4) . . ?
C11 O4 Zn2 134.8(4) . . ?
C28 O5 Zn1 122.1(3) . . ?
C28 O5 Zn2 119.4(3) . . ?
Zn1 O5 Zn2 118.07(16) . . ?
C9 O6 Zn1 139.3(3) . . ?
C9 O7 Zn2 129.2(3) . . ?
C20 O8 Zn2 113.4(3) . . ?
C20 O8 Na1 122.1(3) . 1_565 ?
Zn2 O8 Na1 124.43(17) . 1_565 ?
C20 O9 Na2 121.2(4) . 1_565 ?
C1 N1 C5 118.4(4) . . ?
C1 N1 Zn1 125.9(3) . . ?
C5 N1 Zn1 113.6(3) . . ?
C6 N2 C8 109.8(4) . . ?
C6 N2 C29 111.2(4) . . ?
C8 N2 C29 112.1(4) . . ?
C6 N2 Zn1 109.1(3) . . ?
C8 N2 Zn1 103.7(3) . . ?
C29 N2 Zn1 110.7(3) . . ?
C17 N3 C13 119.1(5) . . ?
C17 N3 Zn2 113.2(3) . . ?
C13 N3 Zn2 125.0(4) . . ?
C19 N4 C18 111.3(4) . . ?
C19 N4 C21 112.1(4) . . ?
C18 N4 C21 110.2(4) . . ?
C19 N4 Zn2 103.0(3) . . ?
C18 N4 Zn2 107.6(3) . . ?
C21 N4 Zn2 112.4(3) . . ?
N1 C1 C2 122.9(5) . . ?
N1 C1 H1 118.5 . . ?
C2 C1 H1 118.5 . . ?
C1 C2 C3 118.5(5) . . ?
C1 C2 H2 120.8 . . ?
C3 C2 H2 120.8 . . ?
C4 C3 C2 119.5(5) . . ?
C4 C3 H3 120.2 . . ?
C2 C3 H3 120.2 . . ?
C3 C4 C5 118.4(5) . . ?
C3 C4 H4 120.8 . . ?
C5 C4 H4 120.8 . . ?
N1 C5 C4 122.1(5) . . ?
N1 C5 C6 116.2(4) . . ?
C4 C5 C6 121.6(4) . . ?
N2 C6 C5 112.9(4) . . ?
N2 C6 H6A 109.0 . . ?
C5 C6 H6A 109.0 . . ?
N2 C6 H6B 109.0 . . ?
C5 C6 H6B 109.0 . . ?
H6A C6 H6B 107.8 . . ?
O1 C7 O2 124.8(6) . . ?
O1 C7 C8 118.7(5) . . ?
O2 C7 C8 116.4(6) . . ?
N2 C8 C7 110.4(4) . . ?
N2 C8 H8A 109.6 . . ?
C7 C8 H8A 109.6 . . ?
N2 C8 H8B 109.6 . . ?
C7 C8 H8B 109.6 . . ?
H8A C8 H8B 108.1 . . ?
O6 C9 O7 126.0(5) . . ?
O6 C9 C10 118.0(5) . . ?
O7 C9 C10 116.0(5) . . ?
C9 C10 H10A 109.5 . . ?
C9 C10 H10B 109.5 . . ?
H10A C10 H10B 109.5 . . ?
C9 C10 H10C 109.5 . . ?
H10A C10 H10C 109.5 . . ?
H10B C10 H10C 109.5 . . ?
O3 C11 O4 129.1(6) . . ?
O3 C11 C12 113.3(6) . . ?
O4 C11 C12 117.6(6) . . ?
C11 C12 H12A 109.5 . . ?
C11 C12 H12B 109.5 . . ?
H12A C12 H12B 109.5 . . ?
C11 C12 H12C 109.5 . . ?
H12A C12 H12C 109.5 . . ?
H12B C12 H12C 109.5 . . ?
N3 C13 C14 122.7(6) . . ?
N3 C13 H13 118.7 . . ?
C14 C13 H13 118.7 . . ?
C13 C14 C15 119.0(6) . . ?
C13 C14 H14 120.5 . . ?
C15 C14 H14 120.5 . . ?
C14 C15 C16 119.0(6) . . ?
C14 C15 H15 120.5 . . ?
C16 C15 H15 120.5 . . ?
C15 C16 C17 118.6(6) . . ?
C15 C16 H16 120.7 . . ?
C17 C16 H16 120.7 . . ?
N3 C17 C16 121.5(5) . . ?
N3 C17 C18 116.4(4) . . ?
C16 C17 C18 121.9(5) . . ?
N4 C18 C17 112.8(4) . . ?
N4 C18 H18A 109.0 . . ?
C17 C18 H18A 109.0 . . ?
N4 C18 H18B 109.0 . . ?
C17 C18 H18B 109.0 . . ?
H18A C18 H18B 107.8 . . ?
N4 C19 C20 110.6(4) . . ?
N4 C19 H19A 109.5 . . ?
C20 C19 H19A 109.5 . . ?
N4 C19 H19B 109.5 . . ?
C20 C19 H19B 109.5 . . ?
H19A C19 H19B 108.1 . . ?
O9 C20 O8 125.4(5) . . ?
O9 C20 C19 116.7(5) . . ?
O8 C20 C19 117.8(5) . . ?
N4 C21 C22 110.9(4) . . ?
N4 C21 H21A 109.5 . . ?
C22 C21 H21A 109.5 . . ?
N4 C21 H21B 109.5 . . ?
C22 C21 H21B 109.5 . . ?
H21A C21 H21B 108.1 . . ?
C23 C22 C28 119.6(5) . . ?
C23 C22 C21 122.0(4) . . ?
C28 C22 C21 118.3(4) . . ?
C22 C23 C24 122.0(5) . . ?
C22 C23 H23 119.0 . . ?
C24 C23 H23 119.0 . . ?
C23 C24 C26 117.7(5) . . ?
C23 C24 C25 121.6(5) . . ?
C26 C24 C25 120.7(5) . . ?
C24 C25 H25A 109.5 . . ?
C24 C25 H25B 109.5 . . ?
H25A C25 H25B 109.5 . . ?
C24 C25 H25C 109.5 . . ?
H25A C25 H25C 109.5 . . ?
H25B C25 H25C 109.5 . . ?
C24 C26 C27 121.9(5) . . ?
C24 C26 H26 119.1 . . ?
C27 C26 H26 119.1 . . ?
C26 C27 C28 119.4(5) . . ?
C26 C27 C29 121.9(4) . . ?
C28 C27 C29 118.7(4) . . ?
O5 C28 C27 120.2(4) . . ?
O5 C28 C22 120.4(4) . . ?
C27 C28 C22 119.4(5) . . ?
N2 C29 C27 111.6(4) . . ?
N2 C29 H29A 109.3 . . ?
C27 C29 H29A 109.3 . . ?
N2 C29 H29B 109.3 . . ?
C27 C29 H29B 109.3 . . ?
H29A C29 H29B 108.0 . . ?
Na1 O12 Na1 100.1(2) . 3 ?
Na2 O13 Na1 100.2(3) . . ?
O15 Na2 O13 92.7(6) 2_554 . ?
O15 Na2 O14 102.7(8) 2_554 . ?
O13 Na2 O14 91.3(4) . . ?
O15 Na2 O15 17.6(9) 2_554 . ?
O13 Na2 O15 90.8(5) . . ?
O14 Na2 O15 85.3(5) . . ?
O15 Na2 O2 81.8(6) 2_554 4 ?
O13 Na2 O2 145.6(3) . 4 ?
O14 Na2 O2 123.1(5) . 4 ?
O15 Na2 O2 93.3(5) . 4 ?
O15 Na2 O9 161.8(7) 2_554 1_545 ?
O13 Na2 O9 72.5(3) . 1_545 ?
O14 Na2 O9 88.6(3) . 1_545 ?
O15 Na2 O9 162.1(5) . 1_545 ?
O2 Na2 O9 104.1(3) 4 1_545 ?
O15 Na2 Na1 103.8(7) 2_554 . ?
O13 Na2 Na1 40.75(17) . . ?
O14 Na2 Na1 50.8(4) . . ?
O15 Na2 Na1 91.0(4) . . ?
O2 Na2 Na1 172.1(3) 4 . ?
O9 Na2 Na1 72.16(18) 1_545 . ?
O15 Na2 Na2 27.8(7) 2_554 2_554 ?
O13 Na2 Na2 106.4(3) . 2_554 ?
O14 Na2 Na2 78.3(3) . 2_554 ?
O15 Na2 Na2 17.1(5) . 2_554 ?
O2 Na2 Na2 84.3(2) 4 2_554 ?
O9 Na2 Na2 166.8(3) 1_545 2_554 ?
Na1 Na2 Na2 98.2(2) . 2_554 ?
Na2 O14 Na1 85.7(5) . . ?
O15 O15 Na2 137(2) 2_554 2_554 ?
O15 O15 Na2 25.5(13) 2_554 . ?
Na2 O15 Na2 135.1(12) 2_554 . ?

loop_
_geom_bond_atom_site_label_1
_geom_bond_atom_site_label_2
_geom_bond_distance
_geom_bond_site_symmetry_2
_geom_bond_publ_flag
Zn1 O5 2.037(3) . ?
Zn1 O3 2.054(4) . ?
Zn1 O6 2.116(4) . ?
Zn1 O1 2.153(4) . ?
Zn1 N1 2.186(4) . ?
Zn1 N2 2.204(4) . ?
Zn2 O5 2.042(3) . ?
Zn2 O7 2.052(4) . ?
Zn2 O4 2.108(4) . ?
Zn2 O8 2.119(4) . ?
Zn2 N3 2.168(4) . ?
Zn2 N4 2.214(4) . ?
P1 F31 1.481(9) . ?
P1 F10 1.534(5) 2_655 ?
P1 F10 1.534(5) . ?
P1 F30 1.544(10) . ?
P1 F11 1.579(4) 2_655 ?
P1 F11 1.579(4) . ?
Na1 O12 2.284(6) . ?
Na1 O13 2.292(6) . ?
Na1 O1 2.370(5) . ?
Na1 O12 2.518(6) 3 ?
Na1 O8 2.559(5) 1_545 ?
Na1 O14 2.684(15) . ?
Na1 Na2 3.456(6) . ?
Na1 Na1 3.684(6) 3 ?
O1 C7 1.257(7) . ?
O2 C7 1.261(7) . ?
O2 Na2 2.404(7) 4_556 ?
O3 C11 1.276(7) . ?
O4 C11 1.281(8) . ?
O5 C28 1.344(6) . ?
O6 C9 1.243(6) . ?
O7 C9 1.276(6) . ?
O8 C20 1.266(7) . ?
O8 Na1 2.559(5) 1_565 ?
O9 C20 1.241(7) . ?
O9 Na2 2.466(8) 1_565 ?
N1 C1 1.337(6) . ?
N1 C5 1.346(6) . ?
N2 C6 1.477(6) . ?
N2 C8 1.479(6) . ?
N2 C29 1.485(7) . ?
N3 C17 1.336(7) . ?
N3 C13 1.336(7) . ?
N4 C19 1.465(6) . ?
N4 C18 1.475(6) . ?
N4 C21 1.484(6) . ?
C1 C2 1.378(8) . ?
C1 H1 0.9500 . ?
C2 C3 1.384(8) . ?
C2 H2 0.9500 . ?
C3 C4 1.381(8) . ?
C3 H3 0.9500 . ?
C4 C5 1.393(7) . ?
C4 H4 0.9500 . ?
C5 C6 1.509(7) . ?
C6 H6A 0.9900 . ?
C6 H6B 0.9900 . ?
C7 C8 1.511(9) . ?
C8 H8A 0.9900 . ?
C8 H8B 0.9900 . ?
C9 C10 1.508(7) . ?
C10 H10A 0.9800 . ?
C10 H10B 0.9800 . ?
C10 H10C 0.9800 . ?
C11 C12 1.533(9) . ?
C12 H12A 0.9800 . ?
C12 H12B 0.9800 . ?
C12 H12C 0.9800 . ?
C13 C14 1.372(9) . ?
C13 H13 0.9500 . ?
C14 C15 1.377(10) . ?
C14 H14 0.9500 . ?
C15 C16 1.389(9) . ?
C15 H15 0.9500 . ?
C16 C17 1.397(7) . ?
C16 H16 0.9500 . ?
C17 C18 1.509(7) . ?
C18 H18A 0.9900 . ?
C18 H18B 0.9900 . ?
C19 C20 1.531(8) . ?
C19 H19A 0.9900 . ?
C19 H19B 0.9900 . ?
C21 C22 1.504(7) . ?
C21 H21A 0.9900 . ?
C21 H21B 0.9900 . ?
C22 C23 1.392(7) . ?
C22 C28 1.406(7) . ?
C23 C24 1.394(8) . ?
C23 H23 0.9500 . ?
C24 C26 1.395(8) . ?
C24 C25 1.514(7) . ?
C25 H25A 0.9800 . ?
C25 H25B 0.9800 . ?
C25 H25C 0.9800 . ?
C26 C27 1.399(7) . ?
C26 H26 0.9500 . ?
C27 C28 1.406(7) . ?
C27 C29 1.499(7) . ?
C29 H29A 0.9900 . ?
C29 H29B 0.9900 . ?
O12 Na1 2.518(6) 3 ?
O13 Na2 2.210(8) . ?
Na2 O15 1.513(18) 2_554 ?
Na2 O14 2.385(14) . ?
Na2 O15 2.404(15) . ?
Na2 O2 2.404(7) 4 ?
Na2 O9 2.465(8) 1_545 ?
Na2 Na2 3.636(13) 2_554 ?
O15 O15 1.07(3) 2_554 ?
O15 Na2 1.513(18) 2_554 ?
